data_7018168
loop_
_publ_author_name
'Pavelka, Laura C.'
'Baines, Kim M.'

_publ_section_title
;
 Facile synthesis of luminescent benzo-1,2-dihydrophosphinines from a
 phosphaalkene.
;
_journal_issue 11
_journal_name_full 'Dalton transactions (Cambridge, England : 2003)'
_journal_page_first 3294
_journal_page_last 3301
_journal_paper_doi 10.1039/c2dt11690a
_journal_volume 41
_journal_year 2012
_chemical_formula_sum 'C31 H26 F3 P S'
_chemical_formula_weight 518.55
_space_group_IT_number 2
_symmetry_cell_setting triclinic
_symmetry_Int_Tables_number 2
_symmetry_space_group_name_Hall '-P 1'
_symmetry_space_group_name_H-M 'P -1'
_atom_sites_solution_hydrogens geom
_atom_sites_solution_primary direct
_atom_sites_solution_secondary difmap
_audit_creation_method SHELXL-97
_cell_angle_alpha 69.32(3)
_cell_angle_beta 74.49(3)
_cell_angle_gamma 74.93(3)
_cell_formula_units_Z 2
_cell_length_a 10.684(2)
_cell_length_b 10.885(2)
_cell_length_c 13.114(3)
_cell_measurement_reflns_used 8797
_cell_measurement_temperature 150(2)
_cell_measurement_theta_max 27.48
_cell_measurement_theta_min 2.04
_cell_volume 1351.5(6)
_computing_cell_refinement 'DENZO-SMN (Otwinowski & Minor, 1997)'
_computing_data_collection 'COLLECT (Nonius, 1997-2001)'
_computing_data_reduction DENZO-SMN
_computing_molecular_graphics 'SHELXTL/PC (Sheldrick, 2001)'
_computing_publication_material SHELXTL/PC
_computing_structure_refinement 'SHELXL-97 (Sheldrick, 1997)'
_computing_structure_solution 'SHELXS-97 (Sheldrick, 1997)'
_diffrn_ambient_temperature 150(2)
_diffrn_measured_fraction_theta_full 0.984
_diffrn_measured_fraction_theta_max 0.984
_diffrn_measurement_device_type 'Nonius Kappa-CCD'
_diffrn_measurement_method '\f scan, and \w scanes with \k offsets'
_diffrn_radiation_monochromator graphite
_diffrn_radiation_probe x-ray
_diffrn_radiation_type MoK\a
_diffrn_radiation_wavelength 0.71073
_diffrn_reflns_av_R_equivalents 0.0274
_diffrn_reflns_av_sigmaI/netI 0.0541
_diffrn_reflns_limit_h_max 13
_diffrn_reflns_limit_h_min -13
_diffrn_reflns_limit_k_max 14
_diffrn_reflns_limit_k_min -14
_diffrn_reflns_limit_l_max 16
_diffrn_reflns_limit_l_min -17
_diffrn_reflns_number 10114
_diffrn_reflns_theta_full 27.65
_diffrn_reflns_theta_max 27.65
_diffrn_reflns_theta_min 2.21
_diffrn_source 'fine-focus sealed tube'
_exptl_absorpt_coefficient_mu 0.217
_exptl_absorpt_correction_T_max 0.9733
_exptl_absorpt_correction_T_min 0.9278
_exptl_absorpt_correction_type multi-scan
_exptl_absorpt_process_details 'DENZO-SMN (Otwinowski & Minor, 1997)'
_exptl_crystal_colour colourless
_exptl_crystal_density_diffrn 1.274
_exptl_crystal_density_method 'not measured'
_exptl_crystal_description block
_exptl_crystal_F_000 540
_exptl_crystal_recrystallization_method 'diff hexanes into Et2O/C6H6'
_exptl_crystal_size_max 0.35
_exptl_crystal_size_mid 0.30
_exptl_crystal_size_min 0.125
_refine_diff_density_max 0.517
_refine_diff_density_min -0.422
_refine_diff_density_rms 0.051
_refine_ls_extinction_method none
_refine_ls_goodness_of_fit_ref 1.070
_refine_ls_hydrogen_treatment constr
_refine_ls_matrix_type full
_refine_ls_number_parameters 328
_refine_ls_number_reflns 6195
_refine_ls_number_restraints 0
_refine_ls_restrained_S_all 1.070
_refine_ls_R_factor_all 0.1064
_refine_ls_R_factor_gt 0.0619
_refine_ls_shift/su_max 0.003
_refine_ls_shift/su_mean 0.000
_refine_ls_structure_factor_coef Fsqd
_refine_ls_weighting_details 'calc w=1/[\s^2^(Fo^2^)+(0.1069P)^2^+0.1512P] where P=(Fo^2^+2Fc^2^)/3'
_refine_ls_weighting_scheme calc
_refine_ls_wR_factor_gt 0.1745
_refine_ls_wR_factor_ref 0.2005
_reflns_number_gt 5542
_reflns_number_total 6195
_reflns_threshold_expression >2sigma(I)
_cod_data_source_file c2dt11690a.txt
_cod_data_source_block 07231
_cod_original_cell_volume 1351.4(5)
_cod_database_code 7018168

loop_
_symmetry_equiv_pos_as_xyz
'x, y, z'
'-x, -y, -z'

loop_
_atom_site_label
_atom_site_type_symbol
_atom_site_fract_x
_atom_site_fract_y
_atom_site_fract_z
_atom_site_U_iso_or_equiv
_atom_site_adp_type
_atom_site_occupancy
_atom_site_symmetry_multiplicity
_atom_site_calc_flag
_atom_site_refinement_flags
P1 P 0.22470(6) -0.12721(6) 0.36808(5) 0.0464(2) Uani 1 1 d .
S1 S 0.13514(8) -0.21681(8) 0.51623(6) 0.0660(3) Uani 1 1 d .
F1 F -0.3058(5) 0.5108(5) -0.0618(4) 0.249(3) Uani 1 1 d .
F2 F -0.2905(4) 0.6038(4) 0.0381(5) 0.238(3) Uani 1 1 d .
F3 F -0.4024(3) 0.4646(5) 0.0923(5) 0.238(3) Uani 1 1 d .
C1 C 0.1164(2) 0.0154(3) 0.3010(2) 0.0498(6) Uani 1 1 d .
H1 H 0.0508 0.0600 0.3451 0.060 Uiso 1 1 calc R
C2 C 0.1240(2) 0.0631(3) 0.1891(2) 0.0524(6) Uani 1 1 d .
C3 C 0.2283(2) 0.0023(3) 0.1124(2) 0.0494(6) Uani 1 1 d .
C4 C 0.2959(2) -0.1290(2) 0.1484(2) 0.0472(6) Uani 1 1 d .
C5 C 0.2651(3) -0.2212(2) 0.2664(2) 0.0489(6) Uani 1 1 d .
H5 H 0.3461 -0.2864 0.2803 0.059 Uiso 1 1 calc R
C6 C 0.3804(2) -0.0836(3) 0.36523(19) 0.0492(6) Uani 1 1 d .
C7 C 0.4867(3) -0.1882(3) 0.3954(2) 0.0642(7) Uani 1 1 d .
C8 C 0.6068(3) -0.1609(4) 0.3928(2) 0.0728(9) Uani 1 1 d .
H8 H 0.6758 -0.2316 0.4117 0.087 Uiso 1 1 calc R
C9 C 0.6274(3) -0.0335(4) 0.3635(2) 0.0711(9) Uani 1 1 d .
C10 C 0.5241(3) 0.0683(3) 0.3401(2) 0.0677(8) Uani 1 1 d .
H10 H 0.5366 0.1554 0.3229 0.081 Uiso 1 1 calc R
C11 C 0.3982(3) 0.0477(3) 0.3409(2) 0.0583(7) Uani 1 1 d .
C12 C 0.4792(4) -0.3356(3) 0.4356(4) 0.1041(13) Uani 1 1 d .
H12A H 0.5154 -0.3723 0.3750 0.156 Uiso 1 1 calc R
H12B H 0.3887 -0.3461 0.4636 0.156 Uiso 1 1 calc R
H12C H 0.5289 -0.3816 0.4937 0.156 Uiso 1 1 calc R
C13 C 0.7600(3) -0.0039(5) 0.3573(3) 0.1052(14) Uani 1 1 d .
H13A H 0.7933 -0.0593 0.4232 0.158 Uiso 1 1 calc R
H13B H 0.7505 0.0883 0.3515 0.158 Uiso 1 1 calc R
H13C H 0.8207 -0.0220 0.2934 0.158 Uiso 1 1 calc R
C14 C 0.2930(4) 0.1689(3) 0.3214(3) 0.0903(11) Uani 1 1 d .
H14A H 0.2697 0.1867 0.2511 0.136 Uiso 1 1 calc R
H14B H 0.3249 0.2438 0.3210 0.136 Uiso 1 1 calc R
H14C H 0.2167 0.1543 0.3796 0.136 Uiso 1 1 calc R
C15 C 0.0218(3) 0.1772(3) 0.1445(2) 0.0524(6) Uani 1 1 d .
C16 C -0.0103(3) 0.2914(3) 0.1778(3) 0.0706(8) Uani 1 1 d .
H16 H 0.0365 0.2988 0.2252 0.085 Uiso 1 1 calc R
C17 C -0.1102(4) 0.3930(3) 0.1413(3) 0.0874(11) Uani 1 1 d .
H17 H -0.1308 0.4689 0.1642 0.105 Uiso 1 1 calc R
C18 C -0.1803(3) 0.3838(3) 0.0714(3) 0.0749(9) Uani 1 1 d .
C19 C -0.1493(3) 0.2716(4) 0.0386(3) 0.0789(9) Uani 1 1 d .
H19 H -0.1975 0.2640 -0.0076 0.095 Uiso 1 1 calc R
C20 C -0.0494(3) 0.1717(3) 0.0726(3) 0.0698(8) Uani 1 1 d .
H20 H -0.0280 0.0978 0.0471 0.084 Uiso 1 1 calc R
C21 C 0.2614(3) 0.0760(3) 0.0003(2) 0.0608(7) Uani 1 1 d .
H21 H 0.2174 0.1635 -0.0248 0.073 Uiso 1 1 calc R
C22 C 0.3574(3) 0.0220(4) -0.0733(2) 0.0677(8) Uani 1 1 d .
H22 H 0.3784 0.0729 -0.1472 0.081 Uiso 1 1 calc R
C23 C 0.4223(3) -0.1076(3) -0.0375(2) 0.0683(8) Uani 1 1 d .
H23 H 0.4861 -0.1452 -0.0873 0.082 Uiso 1 1 calc R
C24 C 0.3927(3) -0.1820(3) 0.0725(2) 0.0574(7) Uani 1 1 d .
H24 H 0.4383 -0.2690 0.0965 0.069 Uiso 1 1 calc R
C25 C 0.1580(3) -0.3001(3) 0.2844(2) 0.0531(6) Uani 1 1 d .
C26 C 0.1704(4) -0.4314(3) 0.3510(3) 0.0743(9) Uani 1 1 d .
H26 H 0.2450 -0.4712 0.3826 0.089 Uiso 1 1 calc R
C27 C 0.0734(4) -0.5043(3) 0.3713(3) 0.0885(11) Uani 1 1 d .
H27 H 0.0833 -0.5925 0.4166 0.106 Uiso 1 1 calc R
C28 C -0.0364(4) -0.4488(4) 0.3258(3) 0.0861(11) Uani 1 1 d .
H28 H -0.1015 -0.4984 0.3400 0.103 Uiso 1 1 calc R
C29 C -0.0499(4) -0.3181(4) 0.2585(3) 0.0793(9) Uani 1 1 d .
H29 H -0.1245 -0.2790 0.2269 0.095 Uiso 1 1 calc R
C30 C 0.0474(3) -0.2451(3) 0.2378(2) 0.0657(8) Uani 1 1 d .
H30 H 0.0377 -0.1572 0.1917 0.079 Uiso 1 1 calc R
C31 C -0.2916(5) 0.4905(6) 0.0359(5) 0.1152(15) Uani 1 1 d .

loop_
_atom_site_aniso_label
_atom_site_aniso_U_11
_atom_site_aniso_U_22
_atom_site_aniso_U_33
_atom_site_aniso_U_23
_atom_site_aniso_U_13
_atom_site_aniso_U_12
P1 0.0480(4) 0.0495(4) 0.0439(3) -0.0153(3) -0.0062(3) -0.0140(3)
S1 0.0806(5) 0.0706(5) 0.0490(4) -0.0185(3) 0.0059(3) -0.0359(4)
F1 0.265(5) 0.235(5) 0.224(5) -0.076(4) -0.169(4) 0.126(4)
F2 0.192(4) 0.100(2) 0.477(8) -0.111(4) -0.216(5) 0.071(2)
F3 0.077(2) 0.204(4) 0.332(6) 0.007(4) -0.054(3) 0.034(2)
C1 0.0464(14) 0.0532(15) 0.0540(14) -0.0258(12) -0.0081(11) -0.0045(11)
C2 0.0499(14) 0.0530(15) 0.0521(14) -0.0185(12) -0.0031(12) -0.0095(12)
C3 0.0463(13) 0.0510(15) 0.0496(13) -0.0175(11) -0.0018(11) -0.0114(12)
C4 0.0429(13) 0.0522(15) 0.0499(13) -0.0207(11) -0.0047(11) -0.0115(11)
C5 0.0480(14) 0.0468(14) 0.0517(14) -0.0184(11) -0.0082(11) -0.0052(11)
C6 0.0527(14) 0.0529(15) 0.0416(12) -0.0115(10) -0.0065(11) -0.0161(12)
C7 0.0587(17) 0.071(2) 0.0606(16) -0.0118(14) -0.0176(14) -0.0137(15)
C8 0.0571(18) 0.099(3) 0.0645(18) -0.0249(17) -0.0152(14) -0.0141(17)
C9 0.0609(18) 0.113(3) 0.0532(16) -0.0397(17) -0.0024(14) -0.0286(19)
C10 0.085(2) 0.077(2) 0.0528(16) -0.0297(15) 0.0057(15) -0.0394(18)
C11 0.0650(17) 0.0568(17) 0.0545(15) -0.0189(12) -0.0018(13) -0.0211(14)
C12 0.094(3) 0.063(2) 0.140(3) 0.004(2) -0.052(2) -0.0074(19)
C13 0.074(2) 0.173(4) 0.097(3) -0.063(3) -0.0021(19) -0.056(3)
C14 0.099(3) 0.061(2) 0.126(3) -0.031(2) -0.037(2) -0.0190(19)
C15 0.0497(14) 0.0499(15) 0.0501(14) -0.0134(11) -0.0056(11) -0.0031(12)
C16 0.078(2) 0.0658(19) 0.081(2) -0.0353(16) -0.0395(17) 0.0090(16)
C17 0.091(2) 0.071(2) 0.121(3) -0.054(2) -0.050(2) 0.0172(19)
C18 0.0629(19) 0.071(2) 0.092(2) -0.0266(17) -0.0309(17) 0.0055(16)
C19 0.0641(19) 0.088(2) 0.100(2) -0.040(2) -0.0353(18) -0.0037(18)
C20 0.0686(19) 0.069(2) 0.086(2) -0.0380(16) -0.0244(16) -0.0066(16)
C21 0.0622(17) 0.0637(18) 0.0509(15) -0.0135(13) -0.0055(13) -0.0136(14)
C22 0.0660(18) 0.092(2) 0.0462(15) -0.0215(15) 0.0015(13) -0.0277(17)
C23 0.0630(18) 0.091(2) 0.0572(16) -0.0402(16) 0.0050(14) -0.0178(17)
C24 0.0531(15) 0.0622(17) 0.0611(16) -0.0322(13) -0.0044(13) -0.0054(13)
C25 0.0656(17) 0.0476(15) 0.0505(14) -0.0232(12) -0.0016(13) -0.0161(12)
C26 0.099(2) 0.0506(17) 0.0755(19) -0.0185(14) -0.0143(17) -0.0218(16)
C27 0.134(3) 0.059(2) 0.085(2) -0.0197(17) -0.020(2) -0.043(2)
C28 0.112(3) 0.089(3) 0.077(2) -0.0358(19) 0.005(2) -0.060(2)
C29 0.084(2) 0.088(2) 0.081(2) -0.0270(18) -0.0137(17) -0.0405(19)
C30 0.073(2) 0.0599(18) 0.0686(18) -0.0139(14) -0.0138(15) -0.0278(15)
C31 0.089(3) 0.117(4) 0.151(4) -0.044(3) -0.070(3) 0.014(3)

loop_
_atom_type_symbol
_atom_type_description
_atom_type_scat_dispersion_real
_atom_type_scat_dispersion_imag
_atom_type_scat_source
C C 0.0033 0.0016 'International Tables Vol C Tables 4.2.6.8 and 6.1.1.4'
H H 0.0000 0.0000 'International Tables Vol C Tables 4.2.6.8 and 6.1.1.4'
F F 0.0171 0.0103 'International Tables Vol C Tables 4.2.6.8 and 6.1.1.4'
P P 0.1023 0.0942 'International Tables Vol C Tables 4.2.6.8 and 6.1.1.4'
S S 0.1246 0.1234 'International Tables Vol C Tables 4.2.6.8 and 6.1.1.4'

loop_
_geom_angle_atom_site_label_1
_geom_angle_atom_site_label_2
_geom_angle_atom_site_label_3
_geom_angle
C1 P1 C6 111.08(12)
C1 P1 C5 99.35(12)
C6 P1 C5 105.61(12)
C1 P1 S1 110.54(9)
C6 P1 S1 114.05(9)
C5 P1 S1 115.21(9)
C2 C1 P1 123.83(19)
C2 C1 H1 118.1
P1 C1 H1 118.1
C1 C2 C3 121.8(2)
C1 C2 C15 118.3(2)
C3 C2 C15 119.8(2)
C4 C3 C21 118.3(2)
C4 C3 C2 121.6(2)
C21 C3 C2 120.1(2)
C24 C4 C3 119.3(2)
C24 C4 C5 117.3(2)
C3 C4 C5 123.4(2)
C4 C5 C25 113.6(2)
C4 C5 P1 110.69(17)
C25 C5 P1 111.43(16)
C4 C5 H5 106.9
C25 C5 H5 106.9
P1 C5 H5 106.9
C11 C6 C7 117.7(3)
C11 C6 P1 123.9(2)
C7 C6 P1 118.4(2)
C8 C7 C6 120.7(3)
C8 C7 C12 114.9(3)
C6 C7 C12 124.4(3)
C9 C8 C7 122.0(3)
C9 C8 H8 119.0
C7 C8 H8 119.0
C10 C9 C8 118.1(3)
C10 C9 C13 120.0(3)
C8 C9 C13 121.9(4)
C9 C10 C11 122.9(3)
C9 C10 H10 118.6
C11 C10 H10 118.6
C6 C11 C10 118.4(3)
C6 C11 C14 125.3(3)
C10 C11 C14 116.2(3)
C7 C12 H12A 109.5
C7 C12 H12B 109.5
H12A C12 H12B 109.5
C7 C12 H12C 109.5
H12A C12 H12C 109.5
H12B C12 H12C 109.5
C9 C13 H13A 109.5
C9 C13 H13B 109.5
H13A C13 H13B 109.5
C9 C13 H13C 109.5
H13A C13 H13C 109.5
H13B C13 H13C 109.5
C11 C14 H14A 109.5
C11 C14 H14B 109.5
H14A C14 H14B 109.5
C11 C14 H14C 109.5
H14A C14 H14C 109.5
H14B C14 H14C 109.5
C20 C15 C16 117.6(3)
C20 C15 C2 121.5(2)
C16 C15 C2 120.9(3)
C17 C16 C15 120.5(3)
C17 C16 H16 119.7
C15 C16 H16 119.7
C16 C17 C18 120.5(3)
C16 C17 H17 119.7
C18 C17 H17 119.7
C19 C18 C17 119.2(3)
C19 C18 C31 120.2(4)
C17 C18 C31 120.6(3)
C20 C19 C18 120.8(3)
C20 C19 H19 119.6
C18 C19 H19 119.6
C19 C20 C15 121.4(3)
C19 C20 H20 119.3
C15 C20 H20 119.3
C22 C21 C3 121.5(3)
C22 C21 H21 119.2
C3 C21 H21 119.2
C21 C22 C23 119.8(3)
C21 C22 H22 120.1
C23 C22 H22 120.1
C22 C23 C24 119.9(2)
C22 C23 H23 120.0
C24 C23 H23 120.0
C23 C24 C4 121.2(3)
C23 C24 H24 119.4
C4 C24 H24 119.4
C30 C25 C26 118.0(3)
C30 C25 C5 122.6(2)
C26 C25 C5 119.5(3)
C25 C26 C27 120.8(3)
C25 C26 H26 119.6
C27 C26 H26 119.6
C28 C27 C26 120.9(3)
C28 C27 H27 119.6
C26 C27 H27 119.6
C27 C28 C29 119.1(3)
C27 C28 H28 120.5
C29 C28 H28 120.5
C28 C29 C30 120.1(3)
C28 C29 H29 119.9
C30 C29 H29 119.9
C25 C30 C29 121.1(3)
C25 C30 H30 119.4
C29 C30 H30 119.4
F2 C31 F3 105.1(5)
F2 C31 F1 103.8(6)
F3 C31 F1 101.7(5)
F2 C31 C18 116.7(4)
F3 C31 C18 113.1(5)
F1 C31 C18 114.8(5)

loop_
_geom_bond_atom_site_label_1
_geom_bond_atom_site_label_2
_geom_bond_distance
P1 C1 1.780(3)
P1 C6 1.832(3)
P1 C5 1.853(3)
P1 S1 1.9477(12)
F1 C31 1.265(6)
F2 C31 1.246(6)
F3 C31 1.260(6)
C1 C2 1.361(3)
C1 H1 0.9300
C2 C3 1.476(3)
C2 C15 1.484(4)
C3 C4 1.399(4)
C3 C21 1.402(4)
C4 C24 1.392(3)
C4 C5 1.520(3)
C5 C25 1.525(4)
C5 H5 0.9800
C6 C11 1.403(4)
C6 C7 1.411(4)
C7 C8 1.380(4)
C7 C12 1.519(5)
C8 C9 1.362(5)
C8 H8 0.9300
C9 C10 1.358(5)
C9 C13 1.508(4)
C10 C11 1.417(4)
C10 H10 0.9300
C11 C14 1.488(4)
C12 H12A 0.9600
C12 H12B 0.9600
C12 H12C 0.9600
C13 H13A 0.9600
C13 H13B 0.9600
C13 H13C 0.9600
C14 H14A 0.9600
C14 H14B 0.9600
C14 H14C 0.9600
C15 C20 1.385(4)
C15 C16 1.391(4)
C16 C17 1.370(4)
C16 H16 0.9300
C17 C18 1.372(4)
C17 H17 0.9300
C18 C19 1.367(5)
C18 C31 1.475(5)
C19 C20 1.353(4)
C19 H19 0.9300
C20 H20 0.9300
C21 C22 1.374(4)
C21 H21 0.9300
C22 C23 1.375(4)
C22 H22 0.9300
C23 C24 1.378(4)
C23 H23 0.9300
C24 H24 0.9300
C25 C30 1.374(4)
C25 C26 1.380(4)
C26 C27 1.381(5)
C26 H26 0.9300
C27 C28 1.358(5)
C27 H27 0.9300
C28 C29 1.378(5)
C28 H28 0.9300
C29 C30 1.382(4)
C29 H29 0.9300
C30 H30 0.9300
